data_2002775
loop_
_publ_author_name
'Mueller-Buschbaum, Hk'
'Frenzen, S'

_publ_section_title
;
Zur Kristallchemie eines Natrium-Cadmium-Oxoiridats: Na3 Cd2 Ir O6
;
_journal_name_full
;
Zeitschrift fuer Naturforschung, Teil B. Anorganische Chemie,
Organische Chemie (42,1987-)
;
_journal_page_first 822
_journal_page_last 825
_journal_volume 51
_journal_year 1996
_chemical_formula_structural 'Na3 Cd2 (Ir O6)'
_chemical_formula_sum 'Cd2 Ir Na3 O6'
_chemical_name_systematic 'Trisodium dicadmium iridate(V)'
_space_group_IT_number 12
_symmetry_cell_setting monoclinic
_symmetry_Int_Tables_number 12
_symmetry_space_group_name_Hall '-C 2y'
_symmetry_space_group_name_H-M 'C 1 2/m 1'
_cell_angle_alpha 90
_cell_angle_beta 109.95(2)
_cell_angle_gamma 90
_cell_formula_units_Z 2
_cell_length_a 5.663(2)
_cell_length_b 9.783(3)
_cell_length_c 5.689(2)
_cell_volume 296.3
_refine_ls_R_factor_all 0.0333
_cod_database_code 2002775

loop_
_symmetry_equiv_pos_as_xyz
x,y,z
x,-y,z
-x,-y,-z
-x,y,-z
1/2+x,1/2+y,z
1/2+x,1/2-y,z
1/2-x,1/2-y,-z
1/2-x,1/2+y,-z

loop_
_atom_site_aniso_label
_atom_site_aniso_U_11
_atom_site_aniso_U_12
_atom_site_aniso_U_13
_atom_site_aniso_U_22
_atom_site_aniso_U_23
_atom_site_aniso_U_33
Ir1 0.00981(7) 0. 0.00384(6) 0.00748(8) 0. 0.01019(7)
Cd1 0.01467(14) 0. 0.00572(12) 0.0118(2) 0. 0.01671(14)
Na1 0.0157(11) 0. -0.0034(9) 0.0111(12) 0. 0.0139(11)
Na2 0.0167(9) 0. 0.0063(8) 0.0165(12) 0. 0.0127(9)
O1 0.0117(8) -0.0001(8) 0.0031(7) 0.0126(8) -0.0026(8) 0.0124(8)
O2 0.0140(12) 0. 0.0041(9) 0.0117(13) 0. 0.0128(11)

loop_
_atom_site_label
_atom_site_type_symbol
_atom_site_symmetry_multiplicity
_atom_site_Wyckoff_symbol
_atom_site_fract_x
_atom_site_fract_y
_atom_site_fract_z
_atom_site_occupancy
_atom_site_attached_hydrogens
_atom_site_calc_flag
Ir1 Ir5+ 2 a 0. 0. 0. 1. 0 d
Cd1 Cd2+ 4 g 0. 0.66744(3) 0. 1. 0 d
Na1 Na1+ 2 d 0. 0.5 0.5 1. 0 d
Na2 Na1+ 4 h 0. 0.8322(2) 0.5 1. 0 d
O1 O2- 8 j 0.2827(5) 0.3535(3) 0.7847(5) 1. 0 d
O2 O2- 4 i 0.2788(6) 0.5 0.2054(6) 1. 0 d

loop_
_atom_type_symbol
_atom_type_oxidation_number
Ir5+ 5.000
Cd2+ 2.000
Na1+ 1.000
O2- -2.000
